data_1564761
loop_
_publ_author_name
'Zhang, Xiao-Yu'
'Wen, Hui-Fang'
'Yang, Qing-Feng'
'Zhou, Rui-Sha'
'Song, Jiang-Feng'

_publ_section_title
;
 Eight new coordination polymers containing rigid
 4-(4-carboxy-phenyl)-pyridine-2-carboxylic acid: Synthesis, structural
 diversity, fluorescence and magnetic properties
;
_journal_name_full 'Inorganica Chimica Acta'
_journal_page_first 119600
_journal_paper_doi 10.1016/j.ica.2020.119600
_journal_volume 507
_journal_year 2020
_chemical_formula_sum 'C26 H16 Mn N2 O8'
_chemical_formula_weight 539.35
_space_group_crystal_system monoclinic
_space_group_IT_number 14
_space_group_name_Hall '-P 2ybc'
_space_group_name_H-M_alt 'P 1 21/c 1'
_atom_sites_solution_hydrogens mixed
_atom_sites_solution_primary direct
_audit_creation_method SHELXL-2018/3
_cell_angle_alpha 90
_cell_angle_beta 92.509(2)
_cell_angle_gamma 90
_cell_formula_units_Z 2
_cell_length_a 17.0629(8)
_cell_length_b 7.0760(3)
_cell_length_c 8.9028(3)
_cell_measurement_reflns_used 2664
_cell_measurement_temperature 293(2)
_cell_measurement_theta_max 28.28
_cell_measurement_theta_min 3.12
_cell_volume 1073.87(8)
_computing_cell_refinement 'Bruker XSCANS'
_computing_data_collection 'Bruker XSCANS'
_computing_data_reduction 'Bruker SHELXTL'
_computing_molecular_graphics 'Bruker SHELXTL'
_computing_publication_material 'Bruker SHELXTL'
_computing_structure_refinement 'SHELXL-2018/3 (Sheldrick, 2018)'
_computing_structure_solution 'ShelXS (Sheldrick, 2008)'
_diffrn_ambient_temperature 293(2)
_diffrn_measured_fraction_theta_full 0.997
_diffrn_measured_fraction_theta_max 0.998
_diffrn_measurement_device_type 'CCD area detector'
_diffrn_measurement_method 'phi and omega scans'
_diffrn_radiation_type MoK\a
_diffrn_radiation_wavelength 0.71073
_diffrn_reflns_av_R_equivalents 0.0311
_diffrn_reflns_av_unetI/netI 0.0276
_diffrn_reflns_Laue_measured_fraction_full 0.997
_diffrn_reflns_Laue_measured_fraction_max 0.998
_diffrn_reflns_limit_h_max 22
_diffrn_reflns_limit_h_min -22
_diffrn_reflns_limit_k_max 9
_diffrn_reflns_limit_k_min -9
_diffrn_reflns_limit_l_max 11
_diffrn_reflns_limit_l_min -11
_diffrn_reflns_number 10968
_diffrn_reflns_point_group_measured_fraction_full 0.997
_diffrn_reflns_point_group_measured_fraction_max 0.998
_diffrn_reflns_theta_full 25.242
_diffrn_reflns_theta_max 28.277
_diffrn_reflns_theta_min 3.117
_diffrn_source 'fine-focus sealed tube'
_exptl_absorpt_coefficient_mu 0.676
_exptl_absorpt_correction_T_max 0.8767
_exptl_absorpt_correction_T_min 0.8281
_exptl_absorpt_correction_type empirical
_exptl_crystal_colour Yellow
_exptl_crystal_density_diffrn 1.668
_exptl_crystal_description Block
_exptl_crystal_F_000 550
_exptl_crystal_size_max 0.290
_exptl_crystal_size_mid 0.260
_exptl_crystal_size_min 0.200
_refine_diff_density_max 0.293
_refine_diff_density_min -0.242
_refine_diff_density_rms 0.048
_refine_ls_extinction_coef .
_refine_ls_extinction_method none
_refine_ls_goodness_of_fit_ref 1.035
_refine_ls_hydrogen_treatment mixed
_refine_ls_matrix_type full
_refine_ls_number_parameters 173
_refine_ls_number_reflns 2664
_refine_ls_number_restraints 1
_refine_ls_restrained_S_all 1.035
_refine_ls_R_factor_all 0.0417
_refine_ls_R_factor_gt 0.0303
_refine_ls_shift/su_max 0.000
_refine_ls_shift/su_mean 0.000
_refine_ls_structure_factor_coef Fsqd
_refine_ls_weighting_details 'w=1/[\s^2^(Fo^2^)+(0.0280P)^2^+0.5157P] where P=(Fo^2^+2Fc^2^)/3'
_refine_ls_weighting_scheme calc
_refine_ls_wR_factor_gt 0.0684
_refine_ls_wR_factor_ref 0.0749
_reflns_Friedel_coverage 0.000
_reflns_Friedel_fraction_full .
_reflns_Friedel_fraction_max .
_reflns_number_gt 2210
_reflns_number_total 2664
_reflns_threshold_expression 'I > 2\s(I)'
_cod_data_source_file ICA-2020-507-119600.cif
_cod_data_source_block Compound_6
_cod_depositor_comments
;
The following automatic conversions were performed:

data item '_exptl_absorpt_correction_type' value 'Empirical' was
changed to 'empirical' in accordance with the built-in table derived
from the CIF Core dictionary named 'cif_core.dic' version 2.4.5 last
updated on 2014-11-21.

Automatic conversion script
Id: cif_fix_values 8369 2020-08-20 11:38:08Z andrius 
;
_cod_original_sg_symbol_H-M 'P 21/c'
_cod_database_code 1564761
_shelx_shelxl_version_number 2018/3
_shelx_space_group_comment
;
The symmetry employed for this shelxl refinement is uniquely defined
by the following loop, which should always be used as a source of
symmetry information in preference to the above space-group names.
They are only intended as comments.
;
_shelx_estimated_absorpt_t_min 0.828
_shelx_estimated_absorpt_t_max 0.877

loop_
_space_group_symop_operation_xyz
'x, y, z'
'-x, y+1/2, -z+1/2'
'-x, -y, -z'
'x, -y-1/2, z-1/2'

loop_
_atom_site_label
_atom_site_type_symbol
_atom_site_fract_x
_atom_site_fract_y
_atom_site_fract_z
_atom_site_U_iso_or_equiv
_atom_site_adp_type
_atom_site_occupancy
_atom_site_site_symmetry_order
_atom_site_calc_flag
_atom_site_refinement_flags_posn
_atom_site_refinement_flags_adp
_atom_site_refinement_flags_occupancy
_atom_site_disorder_assembly
_atom_site_disorder_group
H1 H 1.031(2) 0.434(7) 0.110(3) 0.19(2) Uiso 1 1 d D . . . .
O2 O 0.47767(6) 0.29257(15) 0.56371(12) 0.0276(2) Uani 1 1 d . . . . .
N1 N 0.60419(8) 0.43847(19) 0.86277(14) 0.0248(3) Uani 1 1 d . . . . .
Mn1 Mn 0.500000 0.500000 1.000000 0.02277(10) Uani 1 2 d S . P . .
O1 O 0.44934(6) 0.43539(17) 0.77828(12) 0.0297(3) Uani 1 1 d . . . . .
C4 C 0.71474(9) 0.4555(2) 0.64020(18) 0.0258(3) Uani 1 1 d . . . . .
O3 O 0.90920(8) 0.5791(2) 0.04195(15) 0.0493(4) Uani 1 1 d . . . . .
C1 C 0.49641(9) 0.3763(2) 0.68345(16) 0.0224(3) Uani 1 1 d . . . . .
C2 C 0.58294(9) 0.4120(2) 0.71753(16) 0.0223(3) Uani 1 1 d . . . . .
C6 C 0.68058(10) 0.4660(2) 0.89787(18) 0.0306(4) Uani 1 1 d . . . . .
H6 H 0.696250 0.480445 0.998586 0.037 Uiso 1 1 calc R U . . .
C12 C 0.84947(10) 0.4142(3) 0.5430(2) 0.0343(4) Uani 1 1 d . . . . .
H12 H 0.866329 0.367658 0.636645 0.041 Uiso 1 1 calc R U . . .
O4 O 1.00029(8) 0.4348(3) 0.18814(17) 0.0542(4) Uani 1 1 d D . . . .
C3 C 0.63576(9) 0.4212(2) 0.60408(17) 0.0249(3) Uani 1 1 d . . . . .
H3 H 0.618619 0.404656 0.504346 0.030 Uiso 1 1 calc R U . . .
C7 C 0.77177(9) 0.4730(2) 0.51942(18) 0.0273(3) Uani 1 1 d . . . . .
C11 C 0.90161(10) 0.4243(3) 0.4286(2) 0.0359(4) Uani 1 1 d . . . . .
H11 H 0.952678 0.380412 0.444403 0.043 Uiso 1 1 calc R U . . .
C5 C 0.73709(10) 0.4739(2) 0.79164(19) 0.0316(4) Uani 1 1 d . . . . .
H5 H 0.789559 0.491385 0.821051 0.038 Uiso 1 1 calc R U . . .
C8 C 0.74823(10) 0.5484(2) 0.38026(19) 0.0325(4) Uani 1 1 d . . . . .
H8 H 0.696675 0.588192 0.362965 0.039 Uiso 1 1 calc R U . . .
C9 C 0.80125(10) 0.5644(3) 0.26727(19) 0.0334(4) Uani 1 1 d . . . . .
H9 H 0.785584 0.618547 0.175606 0.040 Uiso 1 1 calc R U . . .
C10 C 0.87784(10) 0.4998(2) 0.29066(19) 0.0311(3) Uani 1 1 d . . . . .
C13 C 0.93250(10) 0.5072(3) 0.16540(19) 0.0343(4) Uani 1 1 d . . . . .

loop_
_atom_site_aniso_label
_atom_site_aniso_U_11
_atom_site_aniso_U_22
_atom_site_aniso_U_33
_atom_site_aniso_U_23
_atom_site_aniso_U_13
_atom_site_aniso_U_12
O2 0.0325(6) 0.0258(6) 0.0243(5) -0.0035(4) 0.0001(5) -0.0004(5)
N1 0.0268(7) 0.0274(7) 0.0204(6) 0.0003(5) 0.0040(5) -0.0001(5)
Mn1 0.02562(17) 0.02575(17) 0.01744(16) 0.00051(13) 0.00641(12) 0.00082(13)
O1 0.0255(6) 0.0411(7) 0.0230(5) -0.0033(5) 0.0052(4) 0.0014(5)
C4 0.0261(8) 0.0249(8) 0.0269(8) 0.0003(6) 0.0068(6) 0.0011(6)
O3 0.0445(8) 0.0697(10) 0.0347(7) 0.0099(7) 0.0144(6) 0.0039(7)
C1 0.0254(7) 0.0209(7) 0.0211(7) 0.0035(6) 0.0031(6) 0.0011(6)
C2 0.0257(8) 0.0194(7) 0.0220(7) -0.0008(6) 0.0037(6) 0.0013(6)
C6 0.0314(8) 0.0385(10) 0.0218(7) 0.0002(7) 0.0006(6) -0.0023(7)
C12 0.0298(9) 0.0426(10) 0.0310(9) 0.0062(7) 0.0057(7) 0.0029(7)
O4 0.0351(7) 0.0856(11) 0.0433(8) 0.0074(8) 0.0173(7) 0.0096(7)
C3 0.0278(8) 0.0261(7) 0.0212(7) -0.0019(6) 0.0052(6) 0.0009(6)
C7 0.0258(8) 0.0280(8) 0.0285(8) -0.0009(6) 0.0074(6) -0.0015(6)
C11 0.0247(8) 0.0456(10) 0.0379(9) 0.0026(8) 0.0078(7) 0.0024(7)
C5 0.0246(8) 0.0386(10) 0.0317(8) 0.0007(7) 0.0027(6) -0.0029(7)
C8 0.0262(8) 0.0382(9) 0.0335(9) 0.0029(7) 0.0059(7) 0.0023(7)
C9 0.0331(9) 0.0399(9) 0.0274(8) 0.0040(7) 0.0056(7) 0.0010(7)
C10 0.0288(8) 0.0349(9) 0.0305(8) -0.0016(7) 0.0097(7) -0.0034(7)
C13 0.0298(8) 0.0414(9) 0.0325(9) -0.0020(8) 0.0107(7) -0.0032(7)

loop_
_atom_type_symbol
_atom_type_description
_atom_type_scat_dispersion_real
_atom_type_scat_dispersion_imag
_atom_type_scat_source
C C 0.0033 0.0016 'International Tables Vol C Tables 4.2.6.8 and 6.1.1.4'
H H 0.0000 0.0000 'International Tables Vol C Tables 4.2.6.8 and 6.1.1.4'
N N 0.0061 0.0033 'International Tables Vol C Tables 4.2.6.8 and 6.1.1.4'
O O 0.0106 0.0060 'International Tables Vol C Tables 4.2.6.8 and 6.1.1.4'
Mn Mn 0.3368 0.7283 'International Tables Vol C Tables 4.2.6.8 and 6.1.1.4'

loop_
_geom_angle_atom_site_label_1
_geom_angle_atom_site_label_2
_geom_angle_atom_site_label_3
_geom_angle
_geom_angle_site_symmetry_1
_geom_angle_site_symmetry_3
C1 O2 Mn1 129.06(10) . 2_646
C2 N1 C6 117.65(13) . .
C2 N1 Mn1 111.41(10) . .
C6 N1 Mn1 129.06(11) . .
O1 Mn1 O1 180.0 3_667 .
O1 Mn1 O2 91.75(4) 3_667 4_566
O1 Mn1 O2 88.25(4) . 4_566
O1 Mn1 O2 88.25(4) 3_667 2_656
O1 Mn1 O2 91.75(4) . 2_656
O2 Mn1 O2 180.0 4_566 2_656
O1 Mn1 N1 75.95(4) 3_667 3_667
O1 Mn1 N1 104.05(4) . 3_667
O2 Mn1 N1 83.75(4) 4_566 3_667
O2 Mn1 N1 96.25(4) 2_656 3_667
O1 Mn1 N1 104.05(4) 3_667 .
O1 Mn1 N1 75.95(4) . .
O2 Mn1 N1 96.25(4) 4_566 .
O2 Mn1 N1 83.75(4) 2_656 .
N1 Mn1 N1 180.00(6) 3_667 .
C1 O1 Mn1 116.03(10) . .
C5 C4 C3 117.48(14) . .
C5 C4 C7 122.19(15) . .
C3 C4 C7 120.32(14) . .
O2 C1 O1 125.56(14) . .
O2 C1 C2 117.44(13) . .
O1 C1 C2 117.00(13) . .
N1 C2 C3 122.67(14) . .
N1 C2 C1 115.87(12) . .
C3 C2 C1 121.43(13) . .
N1 C6 C5 123.15(15) . .
C11 C12 C7 120.70(16) . .
C2 C3 C4 119.60(14) . .
C8 C7 C12 118.90(15) . .
C8 C7 C4 120.22(15) . .
C12 C7 C4 120.89(15) . .
C12 C11 C10 120.04(16) . .
C6 C5 C4 119.34(15) . .
C9 C8 C7 120.33(16) . .
C8 C9 C10 120.18(16) . .
C11 C10 C9 119.78(15) . .
C11 C10 C13 120.70(16) . .
C9 C10 C13 119.49(16) . .
O3 C13 O4 123.44(16) . .
O3 C13 C10 118.99(16) . .
O4 C13 C10 117.53(16) . .

loop_
_geom_bond_atom_site_label_1
_geom_bond_atom_site_label_2
_geom_bond_distance
_geom_bond_site_symmetry_2
O2 C1 1.2490(18) .
O2 Mn1 2.1844(11) 2_646
N1 C2 1.3407(19) .
N1 C6 1.341(2) .
N1 Mn1 2.2434(13) .
Mn1 O1 2.1687(11) 3_667
Mn1 O1 2.1688(11) .
O1 C1 1.2618(18) .
C4 C5 1.391(2) .
C4 C3 1.393(2) .
C4 C7 1.487(2) .
O3 C13 1.260(2) .
C1 C2 1.515(2) .
C2 C3 1.384(2) .
C6 C5 1.381(2) .
C12 C11 1.383(2) .
C12 C7 1.397(2) .
O4 C13 1.273(2) .
C7 C8 1.392(2) .
C11 C10 1.383(2) .
C8 C9 1.387(2) .
C9 C10 1.392(2) .
C10 C13 1.486(2) .
